data_1542870
loop_
_publ_author_name
'Hlina, Johann'
'Zitz, Rainer'
'Wagner, Harald'
'Stella, Filippo'
'Baumgartner, Judith'
'Marschner, Christoph'

_publ_section_title
;
 \s-Bond electron delocalization of branched oligogermanes and germanium
 containing oligosilanes
;
_journal_name_full 'Inorganica Chimica Acta'
_journal_page_first 120
_journal_page_last 133
_journal_paper_doi 10.1016/j.ica.2014.07.005
_journal_volume 422
_journal_year 2014
_chemical_formula_sum 'C26 H78 Ge8 Si4'
_chemical_formula_weight 1083.96
_chemical_name_systematic
; 
 ? 
;
_space_group_IT_number 2
_symmetry_cell_setting triclinic
_symmetry_space_group_name_Hall '-P 1'
_symmetry_space_group_name_H-M 'P -1'
_atom_sites_solution_hydrogens geom
_atom_sites_solution_primary direct
_atom_sites_solution_secondary difmap
_audit_creation_method SHELXL-97
_cell_angle_alpha 82.49(3)
_cell_angle_beta 76.48(3)
_cell_angle_gamma 67.77(3)
_cell_formula_units_Z 1
_cell_length_a 9.0562(18)
_cell_length_b 9.2540(19)
_cell_length_c 16.465(3)
_cell_measurement_reflns_used 4429
_cell_measurement_temperature 150(2)
_cell_measurement_theta_max 52.481
_cell_measurement_theta_min 4.957
_cell_volume 1240.5(5)
_computing_cell_refinement 'Bruker XSCANS'
_computing_data_collection 'Bruker XSCANS'
_computing_data_reduction 'Bruker SHELXTL'
_computing_molecular_graphics 'Bruker SHELXTL'
_computing_publication_material 'Bruker SHELXTL'
_computing_structure_refinement 'SHELXL-97 (Sheldrick, 1997)'
_computing_structure_solution 'SHELXS-97 (Sheldrick, 1990)'
_diffrn_ambient_temperature 150(2)
_diffrn_measured_fraction_theta_full 0.983
_diffrn_measured_fraction_theta_max 0.983
_diffrn_measurement_device_type 'SMART APEX'
_diffrn_measurement_method '\w scans'
_diffrn_radiation_monochromator graphite
_diffrn_radiation_source 'fine-focus sealed tube'
_diffrn_radiation_type MoK\a
_diffrn_radiation_wavelength 0.71073
_diffrn_reflns_av_R_equivalents 0.0348
_diffrn_reflns_av_sigmaI/netI 0.0523
_diffrn_reflns_limit_h_max 10
_diffrn_reflns_limit_h_min -11
_diffrn_reflns_limit_k_max 11
_diffrn_reflns_limit_k_min -11
_diffrn_reflns_limit_l_max 20
_diffrn_reflns_limit_l_min -20
_diffrn_reflns_number 9813
_diffrn_reflns_theta_full 26.29
_diffrn_reflns_theta_max 26.29
_diffrn_reflns_theta_min 2.38
_exptl_absorpt_coefficient_mu 4.887
_exptl_absorpt_correction_T_max 0.3218
_exptl_absorpt_correction_T_min 0.2333
_exptl_absorpt_correction_type multi-scan
_exptl_absorpt_process_details SADABS
_exptl_crystal_colour colorless
_exptl_crystal_density_diffrn 1.451
_exptl_crystal_density_method 'not measured'
_exptl_crystal_description plates
_exptl_crystal_F_000 546
_exptl_crystal_size_max 0.42
_exptl_crystal_size_mid 0.36
_exptl_crystal_size_min 0.30
_refine_diff_density_max 1.531
_refine_diff_density_min -0.637
_refine_diff_density_rms 0.132
_refine_ls_extinction_method none
_refine_ls_goodness_of_fit_ref 1.022
_refine_ls_hydrogen_treatment constr
_refine_ls_matrix_type full
_refine_ls_number_parameters 185
_refine_ls_number_reflns 4940
_refine_ls_number_restraints 0
_refine_ls_restrained_S_all 1.022
_refine_ls_R_factor_all 0.0525
_refine_ls_R_factor_gt 0.0421
_refine_ls_shift/su_max 0.005
_refine_ls_shift/su_mean 0.000
_refine_ls_structure_factor_coef Fsqd
_refine_ls_weighting_details 'calc w=1/[\s^2^(Fo^2^)+(0.0619P)^2^+0.0000P] where P=(Fo^2^+2Fc^2^)/3'
_refine_ls_weighting_scheme calc
_refine_ls_wR_factor_gt 0.1035
_refine_ls_wR_factor_ref 0.1085
_reflns_number_gt 4125
_reflns_number_total 4940
_reflns_threshold_expression >2sigma(I)
_cod_data_source_file all.cif
_cod_data_source_block 21_660j
_cod_depositor_comments
;
The following automatic conversions were performed:

'_symmetry_cell_setting' value 'Triclinic' changed to 'triclinic'
according to the built-in table from CIF Core dictionary named
'cif_core.dic' version 2.4.1 from 2010-06-29.

Automatic conversion script
Id: cif_fix_values 4287 2015-11-16 14:04:37Z antanas 
;
_cod_original_cell_volume 1240.5(4)
_cod_original_sg_symbol_H-M P-1
_cod_database_code 1542870

loop_
_symmetry_equiv_pos_as_xyz
'x, y, z'
'-x, -y, -z'

loop_
_atom_site_label
_atom_site_type_symbol
_atom_site_fract_x
_atom_site_fract_y
_atom_site_fract_z
_atom_site_U_iso_or_equiv
_atom_site_adp_type
_atom_site_occupancy
_atom_site_symmetry_multiplicity
_atom_site_calc_flag
_atom_site_refinement_flags
_atom_site_disorder_assembly
_atom_site_disorder_group
Ge1 Ge 0.81687(5) 0.27527(4) 0.26478(2) 0.02071(12) Uani 1 1 d . . .
Ge2 Ge 0.71132(5) 0.09787(5) 0.36161(3) 0.02976(14) Uani 1 1 d . . .
Ge3 Ge 0.95908(5) 0.36690(5) 0.34384(3) 0.03344(14) Uani 1 1 d . . .
Ge4 Ge 0.59411(5) 0.50472(5) 0.22800(3) 0.03014(14) Uani 1 1 d . . .
Si1 Si 1.01519(14) 0.13845(13) 0.14876(7) 0.0292(3) Uani 1 1 d . . .
Si2 Si 0.90433(15) 0.10379(13) 0.04002(7) 0.0306(3) Uani 1 1 d . . .
C1 C 0.6297(6) -0.0207(5) 0.3056(3) 0.0408(11) Uani 1 1 d . . .
H1A H 0.7170 -0.0800 0.2615 0.061 Uiso 1 1 calc R . .
H1B H 0.5387 0.0513 0.2809 0.061 Uiso 1 1 calc R . .
H1C H 0.5923 -0.0931 0.3463 0.061 Uiso 1 1 calc R . .
C2 C 0.8825(7) -0.0524(6) 0.4155(3) 0.0511(14) Uani 1 1 d . . .
H2A H 0.8433 -0.1323 0.4477 0.077 Uiso 1 1 calc R . .
H2B H 0.9114 0.0018 0.4531 0.077 Uiso 1 1 calc R . .
H2C H 0.9786 -0.1023 0.3728 0.077 Uiso 1 1 calc R . .
C3 C 0.5363(6) 0.2116(6) 0.4506(3) 0.0482(13) Uani 1 1 d . . .
H3A H 0.4476 0.2885 0.4260 0.072 Uiso 1 1 calc R . .
H3B H 0.5781 0.2653 0.4821 0.072 Uiso 1 1 calc R . .
H3C H 0.4954 0.1379 0.4883 0.072 Uiso 1 1 calc R . .
C4 C 1.1743(6) 0.2108(6) 0.3490(3) 0.0465(12) Uani 1 1 d . . .
H4A H 1.2240 0.2447 0.3861 0.070 Uiso 1 1 calc R . .
H4B H 1.2430 0.1988 0.2928 0.070 Uiso 1 1 calc R . .
H4C H 1.1639 0.1106 0.3706 0.070 Uiso 1 1 calc R . .
C5 C 0.8400(6) 0.4104(7) 0.4584(3) 0.0541(14) Uani 1 1 d . . .
H5A H 0.8341 0.3132 0.4882 0.081 Uiso 1 1 calc R . .
H5B H 0.7296 0.4856 0.4579 0.081 Uiso 1 1 calc R . .
H5C H 0.8964 0.4542 0.4868 0.081 Uiso 1 1 calc R . .
C6 C 0.9893(7) 0.5589(6) 0.2927(4) 0.0551(14) Uani 1 1 d . . .
H6A H 1.0553 0.5869 0.3228 0.083 Uiso 1 1 calc R . .
H6B H 0.8829 0.6434 0.2956 0.083 Uiso 1 1 calc R . .
H6C H 1.0447 0.5427 0.2341 0.083 Uiso 1 1 calc R . .
C7 C 0.4708(6) 0.6226(6) 0.3274(3) 0.0496(13) Uani 1 1 d . . .
H7A H 0.5445 0.6486 0.3530 0.074 Uiso 1 1 calc R . .
H7B H 0.4190 0.5594 0.3675 0.074 Uiso 1 1 calc R . .
H7C H 0.3869 0.7191 0.3116 0.074 Uiso 1 1 calc R . .
C8 C 0.6747(7) 0.6433(6) 0.1457(3) 0.0492(13) Uani 1 1 d . . .
H8A H 0.5826 0.7342 0.1323 0.074 Uiso 1 1 calc R . .
H8B H 0.7365 0.5871 0.0948 0.074 Uiso 1 1 calc R . .
H8C H 0.7457 0.6781 0.1686 0.074 Uiso 1 1 calc R . .
C9 C 0.4415(6) 0.4538(6) 0.1817(4) 0.0496(13) Uani 1 1 d . . .
H9A H 0.4137 0.3696 0.2163 0.074 Uiso 1 1 calc R . .
H9B H 0.4915 0.4197 0.1245 0.074 Uiso 1 1 calc R . .
H9C H 0.3424 0.5464 0.1809 0.074 Uiso 1 1 calc R . .
C10 C 1.1479(6) 0.2550(6) 0.1020(3) 0.0457(12) Uani 1 1 d . . .
H10A H 1.2004 0.2685 0.1447 0.069 Uiso 1 1 calc R . .
H10B H 1.0811 0.3577 0.0814 0.069 Uiso 1 1 calc R . .
H10C H 1.2315 0.1996 0.0555 0.069 Uiso 1 1 calc R . .
C11 C 1.1479(6) -0.0553(6) 0.1909(3) 0.0457(12) Uani 1 1 d . . .
H11A H 1.2423 -0.1043 0.1471 0.069 Uiso 1 1 calc R . .
H11B H 1.0850 -0.1239 0.2086 0.069 Uiso 1 1 calc R . .
H11C H 1.1852 -0.0381 0.2388 0.069 Uiso 1 1 calc R . .
C12 C 0.7107(6) 0.0617(6) 0.0759(3) 0.0445(12) Uani 1 1 d . . .
H12A H 0.6397 0.1299 0.1212 0.067 Uiso 1 1 calc R . .
H12B H 0.7368 -0.0477 0.0962 0.067 Uiso 1 1 calc R . .
H12C H 0.6549 0.0811 0.0291 0.067 Uiso 1 1 calc R . .
C13 C 0.8618(7) 0.2922(5) -0.0265(3) 0.0447(12) Uani 1 1 d . . .
H13A H 0.8053 0.2883 -0.0697 0.067 Uiso 1 1 calc R . .
H13B H 0.9648 0.3057 -0.0531 0.067 Uiso 1 1 calc R . .
H13C H 0.7933 0.3804 0.0088 0.067 Uiso 1 1 calc R . .

loop_
_atom_site_aniso_label
_atom_site_aniso_U_11
_atom_site_aniso_U_22
_atom_site_aniso_U_33
_atom_site_aniso_U_23
_atom_site_aniso_U_13
_atom_site_aniso_U_12
Ge1 0.0175(2) 0.0214(2) 0.0216(2) -0.00210(16) -0.00401(16) -0.00485(16)
Ge2 0.0301(3) 0.0311(3) 0.0275(3) -0.00151(19) -0.00437(19) -0.01119(19)
Ge3 0.0238(2) 0.0392(3) 0.0374(3) -0.0090(2) -0.0061(2) -0.0091(2)
Ge4 0.0262(2) 0.0273(2) 0.0333(3) 0.00080(19) -0.0052(2) -0.00678(18)
Si1 0.0291(6) 0.0292(6) 0.0269(6) -0.0034(5) -0.0042(5) -0.0081(5)
Si2 0.0365(7) 0.0272(6) 0.0257(6) -0.0025(5) -0.0066(5) -0.0082(5)
C1 0.041(3) 0.038(3) 0.046(3) -0.007(2) -0.006(2) -0.018(2)
C2 0.060(3) 0.046(3) 0.050(3) 0.018(3) -0.027(3) -0.019(3)
C3 0.050(3) 0.053(3) 0.039(3) -0.018(2) 0.014(2) -0.025(3)
C4 0.032(3) 0.053(3) 0.050(3) -0.004(2) -0.014(2) -0.006(2)
C5 0.038(3) 0.082(4) 0.042(3) -0.029(3) -0.004(2) -0.015(3)
C6 0.045(3) 0.044(3) 0.084(4) -0.008(3) -0.017(3) -0.020(2)
C7 0.044(3) 0.045(3) 0.042(3) -0.006(2) 0.001(2) -0.001(2)
C8 0.056(3) 0.035(3) 0.051(3) 0.006(2) -0.004(3) -0.015(2)
C9 0.039(3) 0.044(3) 0.069(4) 0.007(3) -0.026(3) -0.013(2)
C10 0.043(3) 0.056(3) 0.038(3) -0.013(2) 0.003(2) -0.022(2)
C11 0.045(3) 0.044(3) 0.040(3) -0.012(2) -0.014(2) -0.001(2)
C12 0.042(3) 0.047(3) 0.048(3) -0.010(2) -0.005(2) -0.019(2)
C13 0.057(3) 0.033(2) 0.040(3) -0.002(2) -0.015(2) -0.007(2)

loop_
_atom_type_symbol
_atom_type_description
_atom_type_scat_dispersion_real
_atom_type_scat_dispersion_imag
_atom_type_scat_source
C C 0.0033 0.0016 'International Tables Vol C Tables 4.2.6.8 and 6.1.1.4'
H H 0.0000 0.0000 'International Tables Vol C Tables 4.2.6.8 and 6.1.1.4'
Ge Ge 0.1547 1.8001 'International Tables Vol C Tables 4.2.6.8 and 6.1.1.4'
Si Si 0.0817 0.0704 'International Tables Vol C Tables 4.2.6.8 and 6.1.1.4'

loop_
_geom_angle_atom_site_label_1
_geom_angle_atom_site_label_2
_geom_angle_atom_site_label_3
_geom_angle
_geom_angle_site_symmetry_1
_geom_angle_site_symmetry_3
Si1 Ge1 Ge4 115.56(4) . .
Si1 Ge1 Ge2 110.98(4) . .
Ge4 Ge1 Ge2 110.52(3) . .
Si1 Ge1 Ge3 107.26(4) . .
Ge4 Ge1 Ge3 106.59(3) . .
Ge2 Ge1 Ge3 105.26(3) . .
C1 Ge2 C2 107.4(2) . .
C1 Ge2 C3 108.6(2) . .
C2 Ge2 C3 106.9(2) . .
C1 Ge2 Ge1 112.20(14) . .
C2 Ge2 Ge1 110.36(16) . .
C3 Ge2 Ge1 111.09(15) . .
C5 Ge3 C4 107.6(2) . .
C5 Ge3 C6 107.2(3) . .
C4 Ge3 C6 107.5(2) . .
C5 Ge3 Ge1 111.88(16) . .
C4 Ge3 Ge1 110.88(15) . .
C6 Ge3 Ge1 111.60(17) . .
C9 Ge4 C8 107.1(2) . .
C9 Ge4 C7 107.3(2) . .
C8 Ge4 C7 107.8(2) . .
C9 Ge4 Ge1 113.33(15) . .
C8 Ge4 Ge1 111.42(16) . .
C7 Ge4 Ge1 109.70(16) . .
C10 Si1 C11 107.9(2) . .
C10 Si1 Si2 106.71(17) . .
C11 Si1 Si2 111.25(16) . .
C10 Si1 Ge1 108.29(16) . .
C11 Si1 Ge1 107.88(16) . .
Si2 Si1 Ge1 114.60(6) . .
C12 Si2 C13 109.1(2) . .
C12 Si2 Si2 107.81(17) . 2_755
C13 Si2 Si2 109.76(17) . 2_755
C12 Si2 Si1 114.63(17) . .
C13 Si2 Si1 106.00(16) . .
Si2 Si2 Si1 109.49(8) 2_755 .

loop_
_geom_bond_atom_site_label_1
_geom_bond_atom_site_label_2
_geom_bond_distance
_geom_bond_site_symmetry_2
Ge1 Si1 2.4053(16) .
Ge1 Ge4 2.4370(11) .
Ge1 Ge2 2.4374(10) .
Ge1 Ge3 2.4435(8) .
Ge2 C1 1.949(4) .
Ge2 C2 1.953(5) .
Ge2 C3 1.955(5) .
Ge3 C5 1.950(5) .
Ge3 C4 1.951(5) .
Ge3 C6 1.951(5) .
Ge4 C9 1.948(5) .
Ge4 C8 1.951(5) .
Ge4 C7 1.951(5) .
Si1 C10 1.879(5) .
Si1 C11 1.891(5) .
Si1 Si2 2.3559(17) .
Si2 C12 1.884(5) .
Si2 C13 1.892(5) .
Si2 Si2 2.346(3) 2_755

loop_
_geom_torsion_atom_site_label_1
_geom_torsion_atom_site_label_2
_geom_torsion_atom_site_label_3
_geom_torsion_atom_site_label_4
_geom_torsion
_geom_torsion_site_symmetry_1
_geom_torsion_site_symmetry_2
_geom_torsion_site_symmetry_3
_geom_torsion_site_symmetry_4
Si1 Ge1 Ge2 C1 -53.07(16) . . . .
Ge4 Ge1 Ge2 C1 76.49(16) . . . .
Ge3 Ge1 Ge2 C1 -168.79(16) . . . .
Si1 Ge1 Ge2 C2 66.68(18) . . . .
Ge4 Ge1 Ge2 C2 -163.76(18) . . . .
Ge3 Ge1 Ge2 C2 -49.04(18) . . . .
Si1 Ge1 Ge2 C3 -174.90(18) . . . .
Ge4 Ge1 Ge2 C3 -45.34(18) . . . .
Ge3 Ge1 Ge2 C3 69.38(18) . . . .
Si1 Ge1 Ge3 C5 -159.0(2) . . . .
Ge4 Ge1 Ge3 C5 76.7(2) . . . .
Ge2 Ge1 Ge3 C5 -40.7(2) . . . .
Si1 Ge1 Ge3 C4 -38.86(17) . . . .
Ge4 Ge1 Ge3 C4 -163.19(17) . . . .
Ge2 Ge1 Ge3 C4 79.39(17) . . . .
Si1 Ge1 Ge3 C6 80.92(19) . . . .
Ge4 Ge1 Ge3 C6 -43.41(19) . . . .
Ge2 Ge1 Ge3 C6 -160.83(18) . . . .
Si1 Ge1 Ge4 C9 71.15(19) . . . .
Ge2 Ge1 Ge4 C9 -55.92(19) . . . .
Ge3 Ge1 Ge4 C9 -169.80(19) . . . .
Si1 Ge1 Ge4 C8 -49.72(18) . . . .
Ge2 Ge1 Ge4 C8 -176.79(17) . . . .
Ge3 Ge1 Ge4 C8 69.34(18) . . . .
Si1 Ge1 Ge4 C7 -168.98(18) . . . .
Ge2 Ge1 Ge4 C7 63.95(18) . . . .
Ge3 Ge1 Ge4 C7 -49.93(18) . . . .
Ge4 Ge1 Si1 C10 75.41(18) . . . .
Ge2 Ge1 Si1 C10 -157.75(18) . . . .
Ge3 Ge1 Si1 C10 -43.27(18) . . . .
Ge4 Ge1 Si1 C11 -168.07(17) . . . .
Ge2 Ge1 Si1 C11 -41.23(18) . . . .
Ge3 Ge1 Si1 C11 73.24(18) . . . .
Ge4 Ge1 Si1 Si2 -43.56(7) . . . .
Ge2 Ge1 Si1 Si2 83.28(6) . . . .
Ge3 Ge1 Si1 Si2 -162.24(5) . . . .
C10 Si1 Si2 C12 -157.5(2) . . . .
C11 Si1 Si2 C12 85.1(3) . . . .
Ge1 Si1 Si2 C12 -37.63(19) . . . .
C10 Si1 Si2 C13 -37.1(2) . . . .
C11 Si1 Si2 C13 -154.5(3) . . . .
Ge1 Si1 Si2 C13 82.75(19) . . . .
C10 Si1 Si2 Si2 81.24(19) . . . 2_755
C11 Si1 Si2 Si2 -36.2(2) . . . 2_755
Ge1 Si1 Si2 Si2 -158.91(7) . . . 2_755
